data_1545322
loop_
_publ_author_name
'Marichev, Kostiantyn O.'
'Ramey, Justin T.'
'Arman, Hadi'
'Doyle, Michael P.'

_publ_section_title
;
 Highly Regio-, Diastereo-, and Enantioselective Rhodium-Catalyzed
 Intramolecular Cyclopropanation of (Z)-1,3-Dienyl Aryldiazoacetates.
;
_journal_issue 6
_journal_name_full 'Organic letters'
_journal_page_first 1306
_journal_page_last 1309
_journal_paper_doi 10.1021/acs.orglett.7b00119
_journal_volume 19
_journal_year 2017
_chemical_formula_moiety 'C21 H20 O3'
_chemical_formula_sum 'C21 H20 O3'
_chemical_formula_weight 320.37
_space_group_crystal_system triclinic
_space_group_IT_number 2
_space_group_name_Hall '-P 1'
_space_group_name_H-M_alt 'P -1'
_symmetry_space_group_name_Hall '-P 1'
_symmetry_space_group_name_H-M 'P -1'
_atom_sites_solution_hydrogens geom
_atom_sites_solution_primary dual
_audit_creation_date 2016-11-28
_audit_creation_method
;
Olex2 1.2
(compiled 2016.11.07 svn.r3352 for OlexSys, GUI svn.r5261)
;
_cell_angle_alpha 72.828(5)
_cell_angle_beta 89.259(4)
_cell_angle_gamma 77.332(4)
_cell_formula_units_Z 2
_cell_length_a 7.4785(4)
_cell_length_b 10.0969(5)
_cell_length_c 11.6506(6)
_cell_measurement_reflns_used 5765
_cell_measurement_temperature 98
_cell_measurement_theta_max 40.7140
_cell_measurement_theta_min 2.1530
_cell_volume 818.79(8)
_computing_cell_refinement 'CrysAlisPro 1.171.38.41 (Rigaku OD, 2015)'
_computing_data_collection 'CrysAlisPro 1.171.38.41 (Rigaku OD, 2015)'
_computing_data_reduction 'CrysAlisPro 1.171.38.41 (Rigaku OD, 2015)'
_computing_molecular_graphics 'Olex2 (Dolomanov et al., 2009)'
_computing_publication_material 'Olex2 (Dolomanov et al., 2009)'
_computing_structure_refinement 'ShelXL (Sheldrick, 2015)'
_computing_structure_solution 'ShelXT (Sheldrick, 2015)'
_diffrn_ambient_temperature 98
_diffrn_detector 'CCD plate'
_diffrn_measured_fraction_theta_full 0.998
_diffrn_measured_fraction_theta_max 0.997
_diffrn_measurement_details
;
List of Runs (angles in degrees, time in seconds):

  # Type    Start    End  Width  t~exp~   \w     \q     \k     \f   Frames
--------------------------------------------------------------------------
  1  \w    -68.00  55.00   0.50   35.00    --  -35.00  70.00 270.00  246
  2  \w    -68.00  36.00   0.50   35.00    --  -35.00  70.00  90.00  208
  3  \w    -52.00 -14.00   0.50   35.00    --  -35.00  70.00 180.00   76
  4  \w   -125.00 -91.00   0.50   35.00    --  -35.00   0.00   0.00   68
  5  \w    -65.00 -34.00   0.50   35.00    --  -35.00   0.00  90.00   62
;
_diffrn_measurement_device 'abstract diffractometer'
_diffrn_measurement_device_type 'dtrek-CrysAlisPro-abstract goniometer imported rigaku-d*trek images'
_diffrn_measurement_method '\w scans'
_diffrn_orient_matrix_type 'CrysAlisPro convention (1999,Acta A55,543-557)'
_diffrn_orient_matrix_UB_11 0.0929517000
_diffrn_orient_matrix_UB_12 0.0042432000
_diffrn_orient_matrix_UB_13 -0.0081966000
_diffrn_orient_matrix_UB_21 -0.0238171000
_diffrn_orient_matrix_UB_22 0.0728740000
_diffrn_orient_matrix_UB_23 -0.0027028000
_diffrn_orient_matrix_UB_31 0.0164919000
_diffrn_orient_matrix_UB_32 -0.0191657000
_diffrn_orient_matrix_UB_33 0.0632342000
_diffrn_radiation_monochromator graphite
_diffrn_radiation_probe x-ray
_diffrn_radiation_type MoK\a
_diffrn_radiation_wavelength 0.71073
_diffrn_reflns_av_R_equivalents 0.0154
_diffrn_reflns_av_unetI/netI 0.0205
_diffrn_reflns_Laue_measured_fraction_full 0.998
_diffrn_reflns_Laue_measured_fraction_max 0.997
_diffrn_reflns_limit_h_max 9
_diffrn_reflns_limit_h_min -9
_diffrn_reflns_limit_k_max 13
_diffrn_reflns_limit_k_min -13
_diffrn_reflns_limit_l_max 15
_diffrn_reflns_limit_l_min -12
_diffrn_reflns_number 6248
_diffrn_reflns_point_group_measured_fraction_full 0.998
_diffrn_reflns_point_group_measured_fraction_max 0.997
_diffrn_reflns_theta_full 25.242
_diffrn_reflns_theta_max 27.494
_diffrn_reflns_theta_min 1.832
_diffrn_source 'fine-focus sealed X-ray tube'
_diffrn_source_type 'Enhance (Mo) X-ray Source'
_exptl_absorpt_coefficient_mu 0.086
_exptl_absorpt_correction_T_max 1.00000
_exptl_absorpt_correction_T_min 0.96335
_exptl_absorpt_correction_type multi-scan
_exptl_absorpt_process_details
;
CrysAlisPro 1.171.38.41 (Rigaku Oxford Diffraction, 2015)
Empirical absorption correction using spherical harmonics,
 implemented in SCALE3 ABSPACK scaling algorithm.
;
_exptl_crystal_colour 'clear colourless'
_exptl_crystal_colour_lustre clear
_exptl_crystal_colour_primary colourless
_exptl_crystal_density_diffrn 1.299
_exptl_crystal_description block
_exptl_crystal_F_000 340
_exptl_crystal_recrystallization_method 'slow evaporation of hexane and dichloromethane'
_exptl_crystal_size_max 0.33
_exptl_crystal_size_mid 0.27
_exptl_crystal_size_min 0.21
_refine_diff_density_max 0.354
_refine_diff_density_min -0.204
_refine_diff_density_rms 0.043
_refine_ls_extinction_method none
_refine_ls_goodness_of_fit_ref 1.038
_refine_ls_hydrogen_treatment constr
_refine_ls_matrix_type full
_refine_ls_number_parameters 218
_refine_ls_number_reflns 3739
_refine_ls_number_restraints 0
_refine_ls_restrained_S_all 1.038
_refine_ls_R_factor_all 0.0423
_refine_ls_R_factor_gt 0.0392
_refine_ls_shift/su_max 0.000
_refine_ls_shift/su_mean 0.000
_refine_ls_structure_factor_coef Fsqd
_refine_ls_weighting_details 'w=1/[\s^2^(Fo^2^)+(0.0543P)^2^+0.2612P] where P=(Fo^2^+2Fc^2^)/3'
_refine_ls_weighting_scheme calc
_refine_ls_wR_factor_gt 0.1001
_refine_ls_wR_factor_ref 0.1029
_reflns_Friedel_coverage 0.000
_reflns_number_gt 3488
_reflns_number_total 3739
_reflns_threshold_expression 'I > 2\s(I)'
_cod_data_source_file ol7b00119_si_002.cif
_cod_data_source_block cd1527a
_cod_depositor_comments 'Adding full bibliography for 1545321--1545322.cif.'
_cod_database_code 1545322
_shelx_space_group_comment
;
The symmetry employed for this shelxl refinement is uniquely defined
by the following loop, which should always be used as a source of
symmetry information in preference to the above space-group names.
They are only intended as comments.
;
_reflns_odcompleteness_completeness 99.76
_reflns_odcompleteness_iscentric 1
_reflns_odcompleteness_theta 26.32
_olex2_refinement_description
;
1. Fixed Uiso
 At 1.2 times of:
  All C(H) groups, All C(H,H) groups
 At 1.5 times of:
  All O(H) groups
2.a Ternary CH refined with riding coordinates:
 C5(H5)
2.b Secondary CH2 refined with riding coordinates:
 C7(H7A,H7B), C4(H4A,H4B), C2(H2A,H2B), C3(H3A,H3B)
2.c Aromatic/amide H refined with riding coordinates:
 C21(H21), C17(H17), C14(H14), C10(H10), C19(H19), C13(H13), C20(H20),
 C11(H11), C12(H12), C18(H18)
2.d Idealised tetrahedral OH refined as rotating group:
 O2(H2)
;
_shelx_shelxl_version_number 2014/7
_olex2_exptl_crystal_mounting_method 'nylon loop'
_olex2_submission_special_instructions 'No special instructions were received'
_oxdiff_exptl_absorpt_empirical_details
;
Empirical correction (ABSPACK) includes:
- Absorption correction using spherical harmonics
- Frame scaling
- Detector area scaling
;
_oxdiff_exptl_absorpt_empirical_full_max 1.168
_oxdiff_exptl_absorpt_empirical_full_min 0.869

loop_
_space_group_symop_operation_xyz
'x, y, z'
'-x, -y, -z'

loop_
_atom_site_label
_atom_site_type_symbol
_atom_site_fract_x
_atom_site_fract_y
_atom_site_fract_z
_atom_site_U_iso_or_equiv
_atom_site_adp_type
_atom_site_occupancy
_atom_site_site_symmetry_order
_atom_site_calc_flag
_atom_site_refinement_flags_posn
O3 O 0.78276(10) 0.51807(8) 0.47396(6) 0.01922(17) Uani 1 1 d .
O2 O 0.98957(10) 0.54767(8) 0.33458(6) 0.01917(17) Uani 1 1 d .
H2 H 1.0609 0.5243 0.3959 0.029 Uiso 1 1 calc GR
O1 O 0.77415(12) 0.25330(9) 0.23559(7) 0.0290(2) Uani 1 1 d .
C15 C 0.81974(14) 0.55091(10) 0.36771(9) 0.0151(2) Uani 1 1 d .
C16 C 0.73943(14) 0.68484(11) 0.15031(9) 0.0158(2) Uani 1 1 d .
C21 C 0.80843(14) 0.62578(12) 0.06056(9) 0.0195(2) Uani 1 1 d .
H21 H 0.8145 0.5281 0.0702 0.023 Uiso 1 1 calc R
C5 C 0.48225(14) 0.63368(11) 0.30471(9) 0.0173(2) Uani 1 1 d .
H5 H 0.4646 0.6265 0.3914 0.021 Uiso 1 1 calc R
C6 C 0.67879(14) 0.59797(10) 0.26554(9) 0.0149(2) Uani 1 1 d .
C8 C 0.70187(14) 0.23422(11) 0.33119(9) 0.0183(2) Uani 1 1 d .
C9 C 0.73680(14) 0.08958(11) 0.42209(9) 0.0179(2) Uani 1 1 d .
C1 C 0.54518(14) 0.49853(11) 0.27238(9) 0.0164(2) Uani 1 1 d .
C7 C 0.57749(15) 0.35500(11) 0.36543(9) 0.0175(2) Uani 1 1 d .
H7A H 0.4572 0.3303 0.3841 0.021 Uiso 1 1 calc R
H7B H 0.6308 0.3624 0.4400 0.021 Uiso 1 1 calc R
C17 C 0.73316(15) 0.82806(11) 0.13520(9) 0.0203(2) Uani 1 1 d .
H17 H 0.6858 0.8690 0.1961 0.024 Uiso 1 1 calc R
C14 C 0.84495(15) -0.02525(12) 0.39154(10) 0.0222(2) Uani 1 1 d .
H14 H 0.8895 -0.0114 0.3131 0.027 Uiso 1 1 calc R
C10 C 0.67054(15) 0.06705(12) 0.53704(10) 0.0199(2) Uani 1 1 d .
H10 H 0.5950 0.1441 0.5583 0.024 Uiso 1 1 calc R
C4 C 0.33625(15) 0.73604(12) 0.21226(10) 0.0230(2) Uani 1 1 d .
H4A H 0.3606 0.8327 0.1877 0.028 Uiso 1 1 calc R
H4B H 0.2132 0.7407 0.2453 0.028 Uiso 1 1 calc R
C19 C 0.86281(16) 0.85215(13) -0.05727(10) 0.0263(3) Uani 1 1 d .
H19 H 0.9052 0.9088 -0.1281 0.032 Uiso 1 1 calc R
C13 C 0.88778(16) -0.15972(12) 0.47529(12) 0.0263(3) Uani 1 1 d .
H13 H 0.9610 -0.2375 0.4539 0.032 Uiso 1 1 calc R
C20 C 0.86859(15) 0.71001(13) -0.04340(10) 0.0241(2) Uani 1 1 d .
H20 H 0.9139 0.6699 -0.1052 0.029 Uiso 1 1 calc R
C11 C 0.71424(16) -0.06736(12) 0.62082(10) 0.0232(2) Uani 1 1 d .
H11 H 0.6692 -0.0818 0.6992 0.028 Uiso 1 1 calc R
C2 C 0.43881(16) 0.51685(12) 0.15603(10) 0.0225(2) Uani 1 1 d .
H2A H 0.3445 0.4594 0.1722 0.027 Uiso 1 1 calc R
H2B H 0.5229 0.4853 0.0981 0.027 Uiso 1 1 calc R
C12 C 0.82380(16) -0.18047(12) 0.58993(11) 0.0257(2) Uani 1 1 d .
H12 H 0.8549 -0.2721 0.6474 0.031 Uiso 1 1 calc R
C18 C 0.79540(16) 0.91156(12) 0.03199(10) 0.0254(2) Uani 1 1 d .
H18 H 0.7917 1.0088 0.0228 0.030 Uiso 1 1 calc R
C3 C 0.34741(16) 0.67605(13) 0.10435(10) 0.0250(2) Uani 1 1 d .
H3A H 0.2233 0.6889 0.0683 0.030 Uiso 1 1 calc R
H3B H 0.4220 0.7246 0.0418 0.030 Uiso 1 1 calc R

loop_
_atom_site_aniso_label
_atom_site_aniso_U_11
_atom_site_aniso_U_22
_atom_site_aniso_U_33
_atom_site_aniso_U_23
_atom_site_aniso_U_13
_atom_site_aniso_U_12
O3 0.0201(4) 0.0245(4) 0.0122(3) -0.0031(3) 0.0002(3) -0.0066(3)
O2 0.0168(4) 0.0253(4) 0.0134(3) -0.0032(3) -0.0009(3) -0.0042(3)
O1 0.0353(5) 0.0281(4) 0.0197(4) -0.0048(3) 0.0094(3) -0.0024(4)
C15 0.0182(5) 0.0123(4) 0.0146(4) -0.0035(4) 0.0003(4) -0.0037(4)
C16 0.0142(4) 0.0179(5) 0.0129(4) -0.0007(4) -0.0022(3) -0.0041(4)
C21 0.0183(5) 0.0221(5) 0.0156(5) -0.0033(4) -0.0006(4) -0.0025(4)
C5 0.0176(5) 0.0174(5) 0.0153(5) -0.0031(4) 0.0020(4) -0.0033(4)
C6 0.0172(5) 0.0146(4) 0.0120(4) -0.0027(4) 0.0000(4) -0.0037(4)
C8 0.0190(5) 0.0203(5) 0.0168(5) -0.0056(4) 0.0006(4) -0.0069(4)
C9 0.0175(5) 0.0185(5) 0.0196(5) -0.0061(4) -0.0012(4) -0.0073(4)
C1 0.0175(5) 0.0178(5) 0.0144(5) -0.0040(4) 0.0008(4) -0.0060(4)
C7 0.0210(5) 0.0172(5) 0.0153(4) -0.0042(4) 0.0033(4) -0.0075(4)
C17 0.0226(5) 0.0196(5) 0.0173(5) -0.0024(4) -0.0015(4) -0.0062(4)
C14 0.0206(5) 0.0227(5) 0.0265(5) -0.0099(4) 0.0009(4) -0.0081(4)
C10 0.0204(5) 0.0201(5) 0.0200(5) -0.0052(4) 0.0000(4) -0.0071(4)
C4 0.0175(5) 0.0231(5) 0.0229(5) -0.0013(4) 0.0001(4) -0.0007(4)
C19 0.0209(5) 0.0338(6) 0.0169(5) 0.0059(4) -0.0009(4) -0.0094(5)
C13 0.0220(5) 0.0189(5) 0.0396(7) -0.0110(5) -0.0013(5) -0.0046(4)
C20 0.0191(5) 0.0346(6) 0.0152(5) -0.0037(4) 0.0013(4) -0.0040(4)
C11 0.0229(5) 0.0242(6) 0.0220(5) -0.0023(4) -0.0020(4) -0.0106(4)
C2 0.0240(5) 0.0271(6) 0.0178(5) -0.0052(4) -0.0030(4) -0.0103(4)
C12 0.0223(5) 0.0178(5) 0.0340(6) -0.0005(5) -0.0068(5) -0.0076(4)
C18 0.0269(6) 0.0214(5) 0.0235(5) 0.0030(4) -0.0036(4) -0.0097(4)
C3 0.0201(5) 0.0303(6) 0.0207(5) -0.0019(5) -0.0056(4) -0.0051(4)

loop_
_atom_type_symbol
_atom_type_description
_atom_type_scat_dispersion_real
_atom_type_scat_dispersion_imag
_atom_type_scat_source
C C 0.0033 0.0016 'International Tables Vol C Tables 4.2.6.8 and 6.1.1.4'
H H 0.0000 0.0000 'International Tables Vol C Tables 4.2.6.8 and 6.1.1.4'
O O 0.0106 0.0060 'International Tables Vol C Tables 4.2.6.8 and 6.1.1.4'

loop_
_geom_angle_atom_site_label_1
_geom_angle_atom_site_label_2
_geom_angle_atom_site_label_3
_geom_angle
C15 O2 H2 109.5
O3 C15 O2 122.12(9)
O3 C15 C6 123.55(9)
O2 C15 C6 114.33(8)
C21 C16 C6 122.06(9)
C21 C16 C17 119.28(10)
C17 C16 C6 118.61(9)
C16 C21 H21 120.0
C16 C21 C20 119.90(11)
C20 C21 H21 120.0
C6 C5 H5 118.0
C1 C5 H5 118.0
C1 C5 C6 61.55(7)
C1 C5 C4 109.75(9)
C4 C5 H5 118.0
C4 C5 C6 118.42(9)
C15 C6 C16 113.61(8)
C15 C6 C5 113.01(8)
C15 C6 C1 115.24(8)
C16 C6 C5 121.75(8)
C16 C6 C1 123.96(8)
C5 C6 C1 58.14(6)
O1 C8 C9 121.00(10)
O1 C8 C7 121.83(10)
C9 C8 C7 117.14(9)
C14 C9 C8 118.61(10)
C10 C9 C8 122.26(10)
C10 C9 C14 119.08(10)
C5 C1 C6 60.31(7)
C5 C1 C7 121.94(9)
C5 C1 C2 106.87(9)
C7 C1 C6 120.86(8)
C7 C1 C2 117.11(9)
C2 C1 C6 116.64(8)
C8 C7 H7A 108.3
C8 C7 H7B 108.3
C1 C7 C8 115.83(9)
C1 C7 H7A 108.3
C1 C7 H7B 108.3
H7A C7 H7B 107.4
C16 C17 H17 119.6
C18 C17 C16 120.73(10)
C18 C17 H17 119.6
C9 C14 H14 119.8
C13 C14 C9 120.35(11)
C13 C14 H14 119.8
C9 C10 H10 119.8
C11 C10 C9 120.46(10)
C11 C10 H10 119.8
C5 C4 H4A 110.6
C5 C4 H4B 110.6
C5 C4 C3 105.54(9)
H4A C4 H4B 108.8
C3 C4 H4A 110.6
C3 C4 H4B 110.6
C20 C19 H19 120.0
C18 C19 H19 120.0
C18 C19 C20 120.09(10)
C14 C13 H13 119.9
C12 C13 C14 120.10(11)
C12 C13 H13 119.9
C21 C20 H20 119.8
C19 C20 C21 120.37(11)
C19 C20 H20 119.8
C10 C11 H11 120.0
C12 C11 C10 119.96(11)
C12 C11 H11 120.0
C1 C2 H2A 110.3
C1 C2 H2B 110.3
C1 C2 C3 107.14(9)
H2A C2 H2B 108.5
C3 C2 H2A 110.3
C3 C2 H2B 110.3
C13 C12 C11 120.03(10)
C13 C12 H12 120.0
C11 C12 H12 120.0
C17 C18 H18 120.2
C19 C18 C17 119.62(11)
C19 C18 H18 120.2
C4 C3 H3A 110.7
C4 C3 H3B 110.7
C2 C3 C4 105.44(9)
C2 C3 H3A 110.7
C2 C3 H3B 110.7
H3A C3 H3B 108.8

loop_
_geom_bond_atom_site_label_1
_geom_bond_atom_site_label_2
_geom_bond_distance
O3 C15 1.2278(12)
O2 H2 0.8400
O2 C15 1.3190(12)
O1 C8 1.2138(13)
C15 C6 1.4942(13)
C16 C21 1.3910(15)
C16 C6 1.4969(13)
C16 C17 1.3944(15)
C21 H21 0.9500
C21 C20 1.3922(15)
C5 H5 1.0000
C5 C6 1.5316(14)
C5 C1 1.4975(14)
C5 C4 1.5161(15)
C6 C1 1.5503(14)
C8 C9 1.4997(15)
C8 C7 1.5138(15)
C9 C14 1.3965(15)
C9 C10 1.3940(15)
C1 C7 1.5031(14)
C1 C2 1.5232(14)
C7 H7A 0.9900
C7 H7B 0.9900
C17 H17 0.9500
C17 C18 1.3901(15)
C14 H14 0.9500
C14 C13 1.3904(16)
C10 H10 0.9500
C10 C11 1.3903(15)
C4 H4A 0.9900
C4 H4B 0.9900
C4 C3 1.5424(17)
C19 H19 0.9500
C19 C20 1.3870(18)
C19 C18 1.3848(18)
C13 H13 0.9500
C13 C12 1.3852(18)
C20 H20 0.9500
C11 H11 0.9500
C11 C12 1.3892(17)
C2 H2A 0.9900
C2 H2B 0.9900
C2 C3 1.5397(16)
C12 H12 0.9500
C18 H18 0.9500
C3 H3A 0.9900
C3 H3B 0.9900

loop_
_geom_torsion_atom_site_label_1
_geom_torsion_atom_site_label_2
_geom_torsion_atom_site_label_3
_geom_torsion_atom_site_label_4
_geom_torsion
O3 C15 C6 C16 157.14(9)
O3 C15 C6 C5 13.08(14)
O3 C15 C6 C1 -51.21(13)
O2 C15 C6 C16 -22.67(12)
O2 C15 C6 C5 -166.72(8)
O2 C15 C6 C1 128.98(9)
O1 C8 C9 C14 -4.18(16)
O1 C8 C9 C10 173.51(10)
O1 C8 C7 C1 1.69(15)
C15 C6 C1 C5 102.47(9)
C15 C6 C1 C7 -9.17(13)
C15 C6 C1 C2 -162.49(9)
C16 C21 C20 C19 1.01(16)
C16 C6 C1 C5 -109.17(11)
C16 C6 C1 C7 139.19(10)
C16 C6 C1 C2 -14.13(14)
C16 C17 C18 C19 0.59(17)
C21 C16 C6 C15 98.42(11)
C21 C16 C6 C5 -121.03(11)
C21 C16 C6 C1 -50.40(14)
C21 C16 C17 C18 -0.18(16)
C5 C6 C1 C7 -111.64(10)
C5 C6 C1 C2 95.04(10)
C5 C1 C7 C8 -158.83(9)
C5 C1 C2 C3 13.34(11)
C5 C4 C3 C2 22.30(11)
C6 C16 C21 C20 -177.92(10)
C6 C16 C17 C18 177.22(10)
C6 C5 C1 C7 109.89(10)
C6 C5 C1 C2 -111.49(9)
C6 C5 C4 C3 52.98(12)
C6 C1 C7 C8 -86.74(11)
C6 C1 C2 C3 -51.38(12)
C8 C9 C14 C13 176.91(9)
C8 C9 C10 C11 -176.53(9)
C9 C8 C7 C1 -179.97(8)
C9 C14 C13 C12 -0.23(17)
C9 C10 C11 C12 -0.36(16)
C1 C5 C6 C15 -106.34(9)
C1 C5 C6 C16 112.89(10)
C1 C5 C4 C3 -14.61(12)
C1 C2 C3 C4 -22.15(11)
C7 C8 C9 C14 177.47(9)
C7 C8 C9 C10 -4.84(15)
C7 C1 C2 C3 154.28(9)
C17 C16 C21 C20 -0.61(15)
C17 C16 C6 C15 -78.91(12)
C17 C16 C6 C5 61.65(13)
C17 C16 C6 C1 132.28(10)
C14 C9 C10 C11 1.14(16)
C14 C13 C12 C11 1.02(17)
C10 C9 C14 C13 -0.85(16)
C10 C11 C12 C13 -0.73(17)
C4 C5 C6 C15 155.38(9)
C4 C5 C6 C16 14.62(14)
C4 C5 C6 C1 -98.27(10)
C4 C5 C1 C6 112.37(9)
C4 C5 C1 C7 -137.74(10)
C4 C5 C1 C2 0.88(11)
C20 C19 C18 C17 -0.20(17)
C2 C1 C7 C8 66.46(12)
C18 C19 C20 C21 -0.60(17)
